data_4303081
loop_
_publ_author_name
'Zhi-Guo Gu'
'Slavi C. Sevov'

_publ_section_title
;
Isolated Co15 Clusters and Their Assembly into a 3D Network:
Conformation-Directed Synthesis
;
_journal_name_full 'Inorganic Chemistry'
_journal_page_first 8066
_journal_page_last 8068
_journal_paper_doi 10.1021/ic9010778
_journal_volume 48
_journal_year 2009
_chemical_formula_sum 'C21 H101 Co7.5 N3 O66 P3'
_chemical_formula_weight 1986.93
_chemical_name_systematic
; 
 ? 
;
_space_group_IT_number 2
_symmetry_cell_setting triclinic
_symmetry_space_group_name_Hall '-P 1'
_symmetry_space_group_name_H-M 'P -1'
_atom_sites_solution_hydrogens geom
_atom_sites_solution_primary direct
_atom_sites_solution_secondary difmap
_audit_creation_method SHELXL-97
_cell_angle_alpha 96.037(2)
_cell_angle_beta 107.798(2)
_cell_angle_gamma 101.151(2)
_cell_formula_units_Z 2
_cell_length_a 14.4481(8)
_cell_length_b 15.5519(8)
_cell_length_c 16.1103(8)
_cell_measurement_reflns_used 9528
_cell_measurement_temperature 100(2)
_cell_measurement_theta_max 27.16
_cell_measurement_theta_min 2.39
_cell_volume 3328.9(3)
_computing_cell_refinement 'Bruker SAINT v7.53A'
_computing_data_collection 'Bruker APEX-II v2008-6'
_computing_data_reduction 'Bruker SAINT v7.53A'
_computing_molecular_graphics SHELXTL
_computing_publication_material SHELXTL
_computing_structure_refinement 'SHELXL-97 (Sheldrick, 1997)'
_computing_structure_solution 'SHELXS-97 (Sheldrick, 1990)'
_diffrn_ambient_temperature 100(2)
_diffrn_detector_area_resol_mean 83.33
_diffrn_measured_fraction_theta_full 0.978
_diffrn_measured_fraction_theta_max 0.978
_diffrn_measurement_device_type 'Bruker Kappa X8-APEX-II'
_diffrn_measurement_method 'combination of \w and \f-scans '
_diffrn_radiation_monochromator graphite
_diffrn_radiation_source 'fine-focus sealed tube'
_diffrn_radiation_type MoK\a
_diffrn_radiation_wavelength 0.71073
_diffrn_reflns_av_R_equivalents 0.0319
_diffrn_reflns_av_sigmaI/netI 0.0300
_diffrn_reflns_limit_h_max 18
_diffrn_reflns_limit_h_min -18
_diffrn_reflns_limit_k_max 19
_diffrn_reflns_limit_k_min -18
_diffrn_reflns_limit_l_max 20
_diffrn_reflns_limit_l_min -20
_diffrn_reflns_number 99805
_diffrn_reflns_theta_full 27.23
_diffrn_reflns_theta_max 27.23
_diffrn_reflns_theta_min 1.78
_exptl_absorpt_coefficient_mu 2.032
_exptl_absorpt_correction_T_max 0.7455
_exptl_absorpt_correction_T_min 0.5914
_exptl_absorpt_correction_type empirical
_exptl_absorpt_process_details 'Sheldrick, 2008'
_exptl_crystal_colour purple
_exptl_crystal_density_diffrn 1.982
_exptl_crystal_density_method 'not measured'
_exptl_crystal_description block
_exptl_crystal_F_000 2047
_exptl_crystal_size_max 0.24
_exptl_crystal_size_mid 0.23
_exptl_crystal_size_min 0.22
_platon_squeeze_details
;
;
_refine_diff_density_max 2.937
_refine_diff_density_min -1.343
_refine_diff_density_rms 0.177
_refine_ls_extinction_method none
_refine_ls_goodness_of_fit_ref 1.174
_refine_ls_hydrogen_treatment constr
_refine_ls_matrix_type full
_refine_ls_number_parameters 737
_refine_ls_number_reflns 14551
_refine_ls_number_restraints 0
_refine_ls_restrained_S_all 1.174
_refine_ls_R_factor_all 0.0741
_refine_ls_R_factor_gt 0.0596
_refine_ls_shift/su_max 0.001
_refine_ls_shift/su_mean 0.000
_refine_ls_structure_factor_coef Fsqd
_refine_ls_weighting_details 'calc w=1/[\s^2^(Fo^2^)+(0.1235P)^2^+4.2950P] where P=(Fo^2^+2Fc^2^)/3'
_refine_ls_weighting_scheme calc
_refine_ls_wR_factor_gt 0.1820
_refine_ls_wR_factor_ref 0.1969
_reflns_number_gt 11357
_reflns_number_total 14551
_reflns_threshold_expression >2sigma(I)
_cod_data_source_file ic9010778_si_002_1.cif
_cod_data_source_block Co15cluster
_cod_original_formula_sum 'C21 H101 Co7.50 N3 O66 P3'
_cod_database_code 4303081

loop_
_symmetry_equiv_pos_as_xyz
'x, y, z'
'-x, -y, -z'

loop_
_atom_site_label
_atom_site_type_symbol
_atom_site_fract_x
_atom_site_fract_y
_atom_site_fract_z
_atom_site_U_iso_or_equiv
_atom_site_adp_type
_atom_site_occupancy
_atom_site_symmetry_multiplicity
_atom_site_calc_flag
_atom_site_refinement_flags
_atom_site_disorder_assembly
_atom_site_disorder_group
Co1 Co 0.0000 0.0000 0.5000 0.01293(18) Uani 1 2 d S . .
Co2 Co 0.02971(4) -0.21499(4) 0.51717(4) 0.01552(15) Uani 1 1 d . . .
Co3 Co 0.06613(4) -0.11897(4) 0.34048(4) 0.01462(14) Uani 1 1 d . . .
Co4 Co 0.01693(4) 0.09007(4) 0.31496(4) 0.01527(15) Uani 1 1 d . . .
Co5 Co 0.22563(5) -0.28293(4) 0.60751(4) 0.02149(16) Uani 1 1 d . . .
Co6 Co -0.07211(5) -0.25712(4) 0.16429(4) 0.02006(16) Uani 1 1 d . . .
Co7 Co 0.20731(5) 0.20504(4) 0.28276(4) 0.02116(16) Uani 1 1 d . . .
Co8 Co -0.32420(4) -0.11684(4) 0.35328(4) 0.01801(15) Uani 1 1 d . . .
P1 P -0.12990(8) -0.18944(7) 0.35078(7) 0.0151(2) Uani 1 1 d . . .
P2 P 0.20266(8) 0.06426(7) 0.43522(7) 0.0154(2) Uani 1 1 d . . .
P3 P -0.18133(8) 0.07238(7) 0.35283(7) 0.0155(2) Uani 1 1 d . . .
O1 O -0.0491(2) -0.1342(2) 0.43687(19) 0.0157(6) Uani 1 1 d . . .
O2 O -0.0706(2) -0.2125(2) 0.29095(19) 0.0174(6) Uani 1 1 d . . .
O3 O -0.2125(2) -0.1468(2) 0.3092(2) 0.0176(6) Uani 1 1 d . . .
O4 O -0.0534(2) -0.2178(2) 0.60200(19) 0.0167(6) Uani 1 1 d . . .
O5 O -0.1887(3) -0.2954(2) 0.6234(2) 0.0248(7) Uani 1 1 d . . .
O6 O 0.0776(2) -0.3347(2) 0.5246(2) 0.0210(7) Uani 1 1 d . . .
O7 O 0.0760(3) -0.4542(2) 0.4355(2) 0.0259(7) Uani 1 1 d . . .
O8 O 0.1055(2) 0.0010(2) 0.43358(19) 0.0163(6) Uani 1 1 d . . .
O9 O 0.1724(2) 0.1048(2) 0.35153(19) 0.0181(6) Uani 1 1 d . . .
O10 O 0.2575(2) 0.1313(2) 0.51801(19) 0.0183(6) Uani 1 1 d . . .
O11 O 0.1232(2) -0.1923(2) 0.4358(2) 0.0185(6) Uani 1 1 d . . .
O12 O 0.2623(2) -0.2345(2) 0.5047(2) 0.0247(7) Uani 1 1 d . . .
O13 O 0.0773(2) -0.1880(2) 0.2244(2) 0.0199(7) Uani 1 1 d . . .
O14 O 0.1422(3) -0.1664(3) 0.1184(2) 0.0355(9) Uani 1 1 d . . .
O15 O -0.0762(2) 0.0543(2) 0.39189(19) 0.0167(6) Uani 1 1 d . . .
O16 O -0.2623(2) 0.0195(2) 0.3797(2) 0.0188(6) Uani 1 1 d . . .
O17 O -0.1649(2) 0.1733(2) 0.3760(2) 0.0199(7) Uani 1 1 d . . .
O18 O -0.0081(2) -0.0402(2) 0.25175(19) 0.0184(6) Uani 1 1 d . . .
O19 O -0.1017(3) -0.1378(2) 0.1279(2) 0.0228(7) Uani 1 1 d . . .
O20 O 0.0515(2) 0.1668(2) 0.2241(2) 0.0199(7) Uani 1 1 d . . .
O21 O -0.0002(3) 0.2616(3) 0.1369(3) 0.0393(10) Uani 1 1 d . . .
O22 O 0.2647(3) -0.3982(2) 0.5605(3) 0.0397(10) Uani 1 1 d . . .
O23 O 0.1939(3) -0.3361(3) 0.7089(3) 0.0417(10) Uani 1 1 d . . .
O24 O 0.3690(3) -0.2233(3) 0.6942(2) 0.0343(8) Uani 1 1 d . . .
O25 O -0.2218(3) -0.3173(3) 0.1140(3) 0.0473(11) Uani 1 1 d . . .
O26 O -0.0383(3) -0.3746(3) 0.1982(3) 0.0387(9) Uani 1 1 d . . .
O28 O 0.2225(3) 0.1162(2) 0.1871(2) 0.0283(8) Uani 1 1 d . . .
O27 O -0.0493(3) -0.2824(3) 0.0423(2) 0.0389(9) Uani 1 1 d . . .
O29 O 0.3595(3) 0.2400(3) 0.3523(3) 0.0414(10) Uani 1 1 d . . .
O30 O 0.2114(3) 0.3067(3) 0.2058(3) 0.0408(10) Uani 1 1 d . . .
O31 O -0.4010(2) -0.1132(3) 0.2196(2) 0.0276(8) Uani 1 1 d . . .
O32 O -0.4549(3) -0.0944(3) 0.3792(2) 0.0296(8) Uani 1 1 d . . .
O33 O -0.3994(3) -0.2537(3) 0.3299(3) 0.0354(9) Uani 1 1 d . . .
N1 N -0.1013(3) -0.3225(2) 0.4437(2) 0.0190(8) Uani 1 1 d . . .
N2 N 0.2234(3) -0.0886(3) 0.3526(2) 0.0183(8) Uani 1 1 d . . .
N3 N -0.1238(3) 0.0762(3) 0.2084(2) 0.0188(8) Uani 1 1 d . . .
C1 C -0.1805(3) -0.2904(3) 0.3829(3) 0.0177(9) Uani 1 1 d . . .
H1A H -0.2294 -0.2796 0.4121 0.021 Uiso 1 1 calc R . .
H1B H -0.2164 -0.3367 0.3295 0.021 Uiso 1 1 calc R . .
C2 C -0.1359(3) -0.3591(3) 0.5124(3) 0.0183(9) Uani 1 1 d . . .
H2A H -0.0952 -0.4004 0.5377 0.022 Uiso 1 1 calc R . .
H2B H -0.2065 -0.3930 0.4858 0.022 Uiso 1 1 calc R . .
C3 C -0.1271(4) -0.2851(3) 0.5848(3) 0.0209(9) Uani 1 1 d . . .
C4 C -0.0646(3) -0.3889(3) 0.3970(3) 0.0205(9) Uani 1 1 d . . .
H4A H -0.0593 -0.3708 0.3412 0.025 Uiso 1 1 calc R . .
H4B H -0.1124 -0.4478 0.3820 0.025 Uiso 1 1 calc R . .
C5 C 0.0372(4) -0.3953(3) 0.4563(3) 0.0232(10) Uani 1 1 d . . .
C6 C 0.2810(3) -0.0089(3) 0.4212(3) 0.0186(9) Uani 1 1 d . . .
H6A H 0.3363 0.0235 0.4038 0.022 Uiso 1 1 calc R . .
H6B H 0.3108 -0.0279 0.4782 0.022 Uiso 1 1 calc R . .
C7 C 0.2580(3) -0.1671(3) 0.3805(3) 0.0201(9) Uani 1 1 d . . .
H7A H 0.3318 -0.1515 0.4072 0.024 Uiso 1 1 calc R . .
H7B H 0.2387 -0.2149 0.3284 0.024 Uiso 1 1 calc R . .
C8 C 0.2118(3) -0.2001(3) 0.4477(3) 0.0194(9) Uani 1 1 d . . .
C9 C 0.2281(3) -0.0781(3) 0.2635(3) 0.0198(9) Uani 1 1 d . . .
H9A H 0.2937 -0.0846 0.2600 0.024 Uiso 1 1 calc R . .
H9B H 0.2200 -0.0184 0.2517 0.024 Uiso 1 1 calc R . .
C10 C 0.1443(3) -0.1496(3) 0.1958(3) 0.0213(9) Uani 1 1 d . . .
C11 C -0.2114(3) 0.0429(3) 0.2350(3) 0.0180(9) Uani 1 1 d . . .
H11A H -0.2334 -0.0226 0.2172 0.022 Uiso 1 1 calc R . .
H11B H -0.2672 0.0687 0.2041 0.022 Uiso 1 1 calc R . .
C12 C -0.1209(4) 0.0091(3) 0.1370(3) 0.0208(9) Uani 1 1 d . . .
H12A H -0.0813 0.0387 0.1031 0.025 Uiso 1 1 calc R . .
H12B H -0.1898 -0.0173 0.0958 0.025 Uiso 1 1 calc R . .
C13 C -0.0754(3) -0.0632(3) 0.1745(3) 0.0184(9) Uani 1 1 d . . .
C14 C -0.1202(4) 0.1640(3) 0.1815(3) 0.0211(9) Uani 1 1 d . . .
H14A H -0.1359 0.2047 0.2240 0.025 Uiso 1 1 calc R . .
H14B H -0.1701 0.1583 0.1221 0.025 Uiso 1 1 calc R . .
C15 C -0.0160(4) 0.2005(3) 0.1800(3) 0.0225(10) Uani 1 1 d . . .
O34A O 0.3883(15) -0.2470(9) -0.0261(8) 0.091(6) Uani 0.50 1 d P . .
O34B O 0.4428(10) -0.2539(8) -0.0549(11) 0.083(5) Uani 0.50 1 d P . .
O35 O 0.3501(3) -0.1889(3) -0.1440(3) 0.0558(12) Uani 1 1 d . . .
O36 O 0.3926(3) -0.1227(4) 0.1312(3) 0.0541(14) Uani 1 1 d . . .
O37 O 0.2576(2) -0.0935(3) 0.0406(2) 0.0294(8) Uani 1 1 d . . .
O38 O 0.3957(3) 0.0940(3) 0.1728(2) 0.0348(9) Uani 1 1 d . . .
O39 O 0.3559(5) 0.1393(4) 0.0452(3) 0.0701(18) Uani 1 1 d . . .
C16 C 0.4718(4) -0.0987(3) -0.0165(3) 0.0252(10) Uani 1 1 d . . .
H16A H 0.5220 -0.1108 0.0366 0.030 Uiso 1 1 calc R . .
C17 C 0.4074(3) -0.0432(3) 0.0150(3) 0.0237(10) Uani 1 1 d . . .
H17A H 0.3572 -0.0317 -0.0385 0.028 Uiso 1 1 calc R . .
C18 C 0.4718(4) 0.0468(3) 0.0701(3) 0.0238(10) Uani 1 1 d . . .
H18A H 0.5222 0.0358 0.1237 0.029 Uiso 1 1 calc R . .
C19 C 0.4064(4) -0.1856(4) -0.0711(4) 0.0367(13) Uani 1 1 d . . .
C20 C 0.3516(4) -0.0911(4) 0.0678(3) 0.0303(12) Uani 1 1 d . . .
C21 C 0.4059(4) 0.0999(4) 0.1003(4) 0.0356(13) Uani 1 1 d . . .
O1W O 0.4014(5) 0.6638(5) 0.4619(5) 0.092(2) Uiso 1 1 d . . .
O2W O 0.5155(3) 0.0664(3) 0.3312(3) 0.0401(9) Uiso 1 1 d . . .
O3W O 0.4869(3) 0.1618(3) 0.4737(3) 0.0488(11) Uiso 1 1 d . . .
O4W O -0.0102(3) 0.4079(3) 0.2937(3) 0.0493(11) Uiso 1 1 d . . .
O5W O 0.6354(4) 0.7785(4) 0.0939(4) 0.0662(14) Uiso 1 1 d . . .
O6W O 0.4922(5) 0.3248(4) 0.2865(4) 0.0807(17) Uiso 1 1 d . . .
O7W O 0.0747(6) 0.1130(5) 0.0352(5) 0.089(2) Uiso 1 1 d . . .
O8W O 0.6015(6) 0.6460(6) 0.4731(6) 0.107(2) Uiso 1 1 d . . .
O9W O 0.8625(7) 0.3323(6) 0.0376(6) 0.119(3) Uiso 1 1 d . . .
O10W O 0.2885(9) 0.2845(8) 0.0729(8) 0.064(3) Uiso 0.50 1 d P . .
O11W O 0.3486(8) 0.2992(7) 0.1235(7) 0.059(3) Uiso 0.50 1 d P . .
O12W O 0.6843(8) 0.3875(7) 0.1492(7) 0.061(3) Uiso 0.50 1 d P . .
O13W O 0.3823(8) 0.7809(8) 0.2586(8) 0.067(3) Uiso 0.50 1 d P . .
O14W O 0.9055(12) 0.4481(11) 0.1305(11) 0.108(5) Uiso 0.50 1 d P . .
O15W O 0.0462(7) 0.0598(7) 0.0303(6) 0.047(2) Uiso 0.50 1 d P . .
O16W O 0.7445(14) 0.5261(13) 0.1587(13) 0.129(6) Uiso 0.50 1 d P . .

loop_
_atom_site_aniso_label
_atom_site_aniso_U_11
_atom_site_aniso_U_22
_atom_site_aniso_U_33
_atom_site_aniso_U_23
_atom_site_aniso_U_13
_atom_site_aniso_U_12
Co1 0.0165(4) 0.0141(4) 0.0106(4) 0.0039(3) 0.0053(3) 0.0071(3)
Co2 0.0202(3) 0.0149(3) 0.0136(3) 0.0044(2) 0.0057(2) 0.0081(2)
Co3 0.0169(3) 0.0166(3) 0.0122(3) 0.0032(2) 0.0054(2) 0.0071(2)
Co4 0.0182(3) 0.0174(3) 0.0124(3) 0.0043(2) 0.0056(2) 0.0075(2)
Co5 0.0264(4) 0.0213(3) 0.0181(3) 0.0054(2) 0.0045(3) 0.0125(3)
Co6 0.0247(3) 0.0198(3) 0.0159(3) 0.0007(2) 0.0059(3) 0.0082(3)
Co7 0.0252(3) 0.0240(3) 0.0206(3) 0.0085(3) 0.0126(3) 0.0097(3)
Co8 0.0175(3) 0.0226(3) 0.0144(3) 0.0034(2) 0.0046(2) 0.0071(2)
P1 0.0175(5) 0.0163(5) 0.0133(5) 0.0032(4) 0.0057(4) 0.0065(4)
P2 0.0170(5) 0.0181(6) 0.0128(5) 0.0035(4) 0.0057(4) 0.0066(4)
P3 0.0195(6) 0.0176(6) 0.0109(5) 0.0035(4) 0.0044(4) 0.0083(4)
O1 0.0193(15) 0.0159(15) 0.0117(14) 0.0042(11) 0.0032(12) 0.0058(12)
O2 0.0191(16) 0.0173(15) 0.0166(15) 0.0034(12) 0.0063(12) 0.0056(12)
O3 0.0172(15) 0.0198(16) 0.0170(15) 0.0029(12) 0.0058(12) 0.0074(12)
O4 0.0210(16) 0.0171(15) 0.0132(14) 0.0044(12) 0.0055(12) 0.0071(12)
O5 0.0289(18) 0.0238(18) 0.0272(17) 0.0078(14) 0.0162(15) 0.0054(14)
O6 0.0228(16) 0.0184(16) 0.0217(16) 0.0038(13) 0.0044(13) 0.0092(13)
O7 0.0323(19) 0.0191(17) 0.0265(17) 0.0004(14) 0.0072(15) 0.0133(14)
O8 0.0174(15) 0.0162(15) 0.0165(15) 0.0013(12) 0.0075(12) 0.0048(12)
O9 0.0214(16) 0.0218(16) 0.0148(14) 0.0063(12) 0.0088(12) 0.0073(13)
O10 0.0190(16) 0.0201(16) 0.0135(14) 0.0025(12) 0.0022(12) 0.0052(12)
O11 0.0219(16) 0.0199(16) 0.0174(15) 0.0058(12) 0.0078(13) 0.0100(13)
O12 0.0261(18) 0.0318(19) 0.0233(17) 0.0103(14) 0.0098(14) 0.0178(15)
O13 0.0227(16) 0.0239(17) 0.0158(15) 0.0025(13) 0.0099(13) 0.0067(13)
O14 0.034(2) 0.049(2) 0.0207(18) -0.0040(16) 0.0175(16) -0.0036(17)
O15 0.0185(15) 0.0198(16) 0.0137(14) 0.0048(12) 0.0052(12) 0.0082(12)
O16 0.0187(16) 0.0199(16) 0.0179(15) 0.0044(12) 0.0065(13) 0.0036(12)
O17 0.0247(17) 0.0207(17) 0.0149(15) 0.0038(12) 0.0051(13) 0.0085(13)
O18 0.0217(16) 0.0206(16) 0.0144(15) 0.0057(12) 0.0048(13) 0.0094(13)
O19 0.0363(19) 0.0199(17) 0.0115(14) 0.0013(12) 0.0032(13) 0.0134(14)
O20 0.0239(17) 0.0269(17) 0.0156(15) 0.0116(13) 0.0094(13) 0.0124(13)
O21 0.035(2) 0.046(2) 0.048(2) 0.033(2) 0.0164(18) 0.0187(18)
O22 0.039(2) 0.025(2) 0.048(2) -0.0015(17) 0.0007(18) 0.0184(17)
O23 0.056(3) 0.043(2) 0.033(2) 0.0232(19) 0.0161(19) 0.018(2)
O24 0.033(2) 0.034(2) 0.0305(19) 0.0046(16) 0.0030(16) 0.0083(16)
O25 0.029(2) 0.033(2) 0.063(3) -0.010(2) -0.002(2) 0.0033(17)
O26 0.064(3) 0.031(2) 0.032(2) 0.0097(16) 0.0200(19) 0.0272(19)
O28 0.041(2) 0.033(2) 0.0226(17) 0.0095(15) 0.0192(16) 0.0175(16)
O27 0.058(3) 0.036(2) 0.0253(19) 0.0018(16) 0.0180(18) 0.0127(19)
O29 0.025(2) 0.050(3) 0.053(3) 0.016(2) 0.0151(18) 0.0103(18)
O30 0.064(3) 0.031(2) 0.042(2) 0.0172(18) 0.034(2) 0.0135(19)
O31 0.0215(17) 0.044(2) 0.0152(15) 0.0037(15) 0.0020(13) 0.0113(15)
O32 0.0244(18) 0.044(2) 0.0247(18) 0.0052(16) 0.0102(15) 0.0143(16)
O33 0.0230(19) 0.031(2) 0.041(2) 0.0007(17) 0.0011(16) 0.0005(15)
N1 0.025(2) 0.0172(19) 0.0152(17) 0.0035(15) 0.0068(15) 0.0060(15)
N2 0.0217(19) 0.023(2) 0.0147(17) 0.0056(15) 0.0085(15) 0.0096(15)
N3 0.025(2) 0.022(2) 0.0127(17) 0.0054(15) 0.0070(15) 0.0102(16)
C1 0.020(2) 0.018(2) 0.017(2) 0.0038(17) 0.0063(17) 0.0068(17)
C2 0.023(2) 0.017(2) 0.018(2) 0.0066(17) 0.0073(18) 0.0075(17)
C3 0.028(3) 0.020(2) 0.017(2) 0.0068(18) 0.0062(19) 0.0097(19)
C4 0.026(2) 0.018(2) 0.021(2) 0.0026(18) 0.0103(19) 0.0068(18)
C5 0.033(3) 0.017(2) 0.023(2) 0.0073(19) 0.012(2) 0.0076(19)
C6 0.020(2) 0.018(2) 0.019(2) 0.0027(17) 0.0067(18) 0.0063(17)
C7 0.020(2) 0.023(2) 0.021(2) 0.0072(18) 0.0094(18) 0.0092(18)
C8 0.022(2) 0.023(2) 0.013(2) 0.0019(17) 0.0038(17) 0.0103(18)
C9 0.020(2) 0.031(3) 0.017(2) 0.0084(18) 0.0134(18) 0.0120(19)
C10 0.023(2) 0.028(2) 0.017(2) 0.0046(18) 0.0071(18) 0.0114(19)
C11 0.021(2) 0.023(2) 0.0093(19) 0.0010(16) 0.0052(17) 0.0064(18)
C12 0.025(2) 0.023(2) 0.016(2) 0.0022(18) 0.0055(18) 0.0119(19)
C13 0.027(2) 0.019(2) 0.013(2) 0.0029(17) 0.0089(18) 0.0092(18)
C14 0.031(3) 0.024(2) 0.011(2) 0.0082(17) 0.0056(18) 0.013(2)
C15 0.032(3) 0.024(2) 0.018(2) 0.0078(19) 0.011(2) 0.014(2)
O34A 0.166(17) 0.033(6) 0.035(6) 0.006(5) -0.004(8) -0.006(9)
O34B 0.060(8) 0.032(6) 0.108(13) -0.001(7) -0.040(7) 0.013(6)
O35 0.046(3) 0.064(3) 0.040(3) 0.003(2) -0.007(2) 0.010(2)
O36 0.027(2) 0.096(4) 0.052(3) 0.057(3) 0.015(2) 0.018(2)
O37 0.0159(17) 0.055(2) 0.0171(16) 0.0105(16) 0.0043(13) 0.0068(15)
O38 0.040(2) 0.052(2) 0.0249(19) 0.0128(17) 0.0196(17) 0.0229(19)
O39 0.113(4) 0.102(4) 0.052(3) 0.048(3) 0.055(3) 0.092(4)
C16 0.028(3) 0.035(3) 0.023(2) 0.016(2) 0.015(2) 0.017(2)
C17 0.021(2) 0.036(3) 0.022(2) 0.013(2) 0.0129(19) 0.012(2)
C18 0.025(2) 0.038(3) 0.019(2) 0.014(2) 0.0121(19) 0.020(2)
C19 0.042(3) 0.037(3) 0.031(3) 0.009(2) 0.008(3) 0.014(3)
C20 0.025(3) 0.045(3) 0.027(3) 0.016(2) 0.011(2) 0.012(2)
C21 0.043(3) 0.047(3) 0.033(3) 0.013(3) 0.022(3) 0.028(3)

loop_
_atom_type_symbol
_atom_type_description
_atom_type_scat_dispersion_real
_atom_type_scat_dispersion_imag
_atom_type_scat_source
C C 0.0033 0.0016 'International Tables Vol C Tables 4.2.6.8 and 6.1.1.4'
H H 0.0000 0.0000 'International Tables Vol C Tables 4.2.6.8 and 6.1.1.4'
N N 0.0061 0.0033 'International Tables Vol C Tables 4.2.6.8 and 6.1.1.4'
O O 0.0106 0.0060 'International Tables Vol C Tables 4.2.6.8 and 6.1.1.4'
P P 0.1023 0.0942 'International Tables Vol C Tables 4.2.6.8 and 6.1.1.4'
Co Co 0.3494 0.9721 'International Tables Vol C Tables 4.2.6.8 and 6.1.1.4'

loop_
_geom_angle_atom_site_label_1
_geom_angle_atom_site_label_2
_geom_angle_atom_site_label_3
_geom_angle
_geom_angle_site_symmetry_1
_geom_angle_site_symmetry_3
_geom_angle_publ_flag
O1 Co1 O1 179.999(1) . 2_556 ?
O1 Co1 O15 97.10(11) . . ?
O1 Co1 O15 82.90(11) 2_556 . ?
O1 Co1 O15 82.90(11) . 2_556 ?
O1 Co1 O15 97.10(11) 2_556 2_556 ?
O15 Co1 O15 180.00(14) . 2_556 ?
O1 Co1 O8 82.25(11) . . ?
O1 Co1 O8 97.75(11) 2_556 . ?
O15 Co1 O8 83.53(11) . . ?
O15 Co1 O8 96.47(11) 2_556 . ?
O1 Co1 O8 97.75(11) . 2_556 ?
O1 Co1 O8 82.25(11) 2_556 2_556 ?
O15 Co1 O8 96.47(11) . 2_556 ?
O15 Co1 O8 83.53(11) 2_556 2_556 ?
O8 Co1 O8 180.0 . 2_556 ?
O4 Co2 O17 91.64(12) . 2_556 ?
O4 Co2 O6 103.08(12) . . ?
O17 Co2 O6 78.79(12) 2_556 . ?
O4 Co2 O1 94.63(11) . . ?
O17 Co2 O1 127.66(12) 2_556 . ?
O6 Co2 O1 147.98(12) . . ?
O4 Co2 O11 171.97(12) . . ?
O17 Co2 O11 84.86(12) 2_556 . ?
O6 Co2 O11 83.36(12) . . ?
O1 Co2 O11 81.90(11) . . ?
O4 Co2 N1 78.38(13) . . ?
O17 Co2 N1 147.32(13) 2_556 . ?
O6 Co2 N1 73.47(13) . . ?
O1 Co2 N1 84.48(13) . . ?
O11 Co2 N1 108.35(13) . . ?
O11 Co3 O2 91.76(12) . . ?
O11 Co3 O13 102.66(12) . . ?
O2 Co3 O13 78.20(12) . . ?
O11 Co3 O8 93.82(12) . . ?
O2 Co3 O8 128.01(11) . . ?
O13 Co3 O8 148.88(12) . . ?
O11 Co3 O18 171.60(12) . . ?
O2 Co3 O18 84.86(12) . . ?
O13 Co3 O18 84.20(12) . . ?
O8 Co3 O18 82.31(12) . . ?
O11 Co3 N2 78.59(13) . . ?
O2 Co3 N2 146.49(13) . . ?
O13 Co3 N2 72.91(13) . . ?
O8 Co3 N2 84.96(13) . . ?
O18 Co3 N2 108.35(13) . . ?
O18 Co4 O20 103.46(12) . . ?
O18 Co4 O9 90.86(12) . . ?
O20 Co4 O9 78.62(12) . . ?
O18 Co4 O15 93.78(12) . . ?
O20 Co4 O15 148.78(12) . . ?
O9 Co4 O15 127.53(11) . . ?
O18 Co4 O4 171.45(11) . 2_556 ?
O20 Co4 O4 83.26(12) . 2_556 ?
O9 Co4 O4 85.25(12) . 2_556 ?
O15 Co4 O4 82.64(12) . 2_556 ?
O18 Co4 N3 78.57(13) . . ?
O20 Co4 N3 73.93(13) . . ?
O9 Co4 N3 147.19(13) . . ?
O15 Co4 N3 84.49(12) . . ?
O4 Co4 N3 108.67(13) 2_556 . ?
O23 Co5 O12 176.75(15) . . ?
O23 Co5 O24 88.61(17) . . ?
O12 Co5 O24 90.56(15) . . ?
O23 Co5 O6 90.62(16) . . ?
O12 Co5 O6 90.45(13) . . ?
O24 Co5 O6 175.44(14) . . ?
O23 Co5 O17 94.81(15) . 2_556 ?
O12 Co5 O17 88.40(12) . 2_556 ?
O24 Co5 O17 96.06(14) . 2_556 ?
O6 Co5 O17 79.52(12) . 2_556 ?
O23 Co5 O22 93.04(17) . . ?
O12 Co5 O22 83.90(15) . . ?
O24 Co5 O22 94.70(15) . . ?
O6 Co5 O22 89.83(14) . . ?
O17 Co5 O22 166.81(14) 2_556 . ?
O25 Co6 O26 91.10(18) . . ?
O25 Co6 O2 95.94(16) . . ?
O26 Co6 O2 92.10(13) . . ?
O25 Co6 O19 90.44(16) . . ?
O26 Co6 O19 177.75(15) . . ?
O2 Co6 O19 89.38(12) . . ?
O25 Co6 O13 174.53(15) . . ?
O26 Co6 O13 91.35(15) . . ?
O2 Co6 O13 79.08(12) . . ?
O19 Co6 O13 87.26(13) . . ?
O25 Co6 O27 94.04(18) . . ?
O26 Co6 O27 92.05(15) . . ?
O2 Co6 O27 169.11(15) . . ?
O19 Co6 O27 86.20(14) . . ?
O13 Co6 O27 90.76(15) . . ?
O28 Co7 O5 178.41(14) . 2_556 ?
O28 Co7 O29 92.95(16) . . ?
O5 Co7 O29 88.40(16) 2_556 . ?
O28 Co7 O9 91.85(13) . . ?
O5 Co7 O9 88.84(12) 2_556 . ?
O29 Co7 O9 96.05(14) . . ?
O28 Co7 O20 90.27(14) . . ?
O5 Co7 O20 88.45(13) 2_556 . ?
O29 Co7 O20 174.39(14) . . ?
O9 Co7 O20 79.24(12) . . ?
O28 Co7 O30 91.66(15) . . ?
O5 Co7 O30 87.39(14) 2_556 . ?
O29 Co7 O30 94.97(17) . . ?
O9 Co7 O30 168.24(15) . . ?
O20 Co7 O30 89.52(15) . . ?
O10 Co8 O3 95.19(12) 2_556 . ?
O10 Co8 O16 93.14(12) 2_556 . ?
O3 Co8 O16 93.56(12) . . ?
O10 Co8 O31 174.92(14) 2_556 . ?
O3 Co8 O31 85.85(12) . . ?
O16 Co8 O31 91.75(13) . . ?
O10 Co8 O33 86.67(14) 2_556 . ?
O3 Co8 O33 92.01(14) . . ?
O16 Co8 O33 174.42(14) . . ?
O31 Co8 O33 88.33(15) . . ?
O10 Co8 O32 92.26(13) 2_556 . ?
O3 Co8 O32 171.35(13) . . ?
O16 Co8 O32 90.42(13) . . ?
O31 Co8 O32 86.35(13) . . ?
O33 Co8 O32 84.02(15) . . ?
O3 P1 O2 114.33(17) . . ?
O3 P1 O1 115.56(17) . . ?
O2 P1 O1 104.34(17) . . ?
O3 P1 C1 109.44(19) . . ?
O2 P1 C1 107.87(19) . . ?
O1 P1 C1 104.61(18) . . ?
O10 P2 O9 114.06(18) . . ?
O10 P2 O8 116.25(17) . . ?
O9 P2 O8 104.81(17) . . ?
O10 P2 C6 108.86(19) . . ?
O9 P2 C6 108.12(19) . . ?
O8 P2 C6 104.04(19) . . ?
O16 P3 O17 114.53(18) . . ?
O16 P3 O15 115.61(17) . . ?
O17 P3 O15 104.85(18) . . ?
O16 P3 C11 108.9(2) . . ?
O17 P3 C11 108.19(19) . . ?
O15 P3 C11 104.02(18) . . ?
P1 O1 Co1 136.98(17) . . ?
P1 O1 Co2 112.47(16) . . ?
Co1 O1 Co2 110.47(13) . . ?
P1 O2 Co6 147.84(19) . . ?
P1 O2 Co3 105.44(16) . . ?
Co6 O2 Co3 100.67(13) . . ?
P1 O3 Co8 130.23(18) . . ?
C3 O4 Co2 116.6(3) . . ?
C3 O4 Co4 131.2(3) . 2_556 ?
Co2 O4 Co4 110.57(14) . 2_556 ?
C3 O5 Co7 128.5(3) . 2_556 ?
C5 O6 Co5 133.1(3) . . ?
C5 O6 Co2 116.2(3) . . ?
Co5 O6 Co2 99.06(14) . . ?
P2 O8 Co1 137.24(18) . . ?
P2 O8 Co3 112.37(16) . . ?
Co1 O8 Co3 110.38(13) . . ?
P2 O9 Co7 147.7(2) . . ?
P2 O9 Co4 106.11(16) . . ?
Co7 O9 Co4 99.77(13) . . ?
P2 O10 Co8 131.58(19) . 2_556 ?
C8 O11 Co3 116.8(3) . . ?
C8 O11 Co2 130.9(3) . . ?
Co3 O11 Co2 110.64(13) . . ?
C8 O12 Co5 127.4(3) . . ?
C10 O13 Co6 134.0(3) . . ?
C10 O13 Co3 116.5(3) . . ?
Co6 O13 Co3 99.05(13) . . ?
P3 O15 Co1 137.27(18) . . ?
P3 O15 Co4 112.45(16) . . ?
Co1 O15 Co4 110.25(13) . . ?
P3 O16 Co8 130.19(19) . . ?
P3 O17 Co5 148.5(2) . 2_556 ?
P3 O17 Co2 105.19(16) . 2_556 ?
Co5 O17 Co2 99.30(13) 2_556 2_556 ?
C13 O18 Co4 116.5(3) . . ?
C13 O18 Co3 130.9(3) . . ?
Co4 O18 Co3 111.46(14) . . ?
C13 O19 Co6 128.4(3) . . ?
C15 O20 Co7 136.4(3) . . ?
C15 O20 Co4 116.9(3) . . ?
Co7 O20 Co4 99.29(12) . . ?
C1 N1 C2 110.4(3) . . ?
C1 N1 C4 112.6(3) . . ?
C2 N1 C4 110.6(3) . . ?
C1 N1 Co2 112.3(3) . . ?
C2 N1 Co2 104.4(3) . . ?
C4 N1 Co2 106.2(3) . . ?
C7 N2 C9 111.3(3) . . ?
C7 N2 C6 109.4(3) . . ?
C9 N2 C6 113.1(4) . . ?
C7 N2 Co3 104.4(3) . . ?
C9 N2 Co3 106.9(3) . . ?
C6 N2 Co3 111.4(3) . . ?
C14 N3 C11 113.8(3) . . ?
C14 N3 C12 111.0(3) . . ?
C11 N3 C12 109.3(4) . . ?
C14 N3 Co4 105.8(3) . . ?
C11 N3 Co4 112.1(3) . . ?
C12 N3 Co4 104.3(3) . . ?
N1 C1 P1 111.2(3) . . ?
N1 C2 C3 110.3(4) . . ?
O5 C3 O4 125.9(4) . . ?
O5 C3 C2 117.9(4) . . ?
O4 C3 C2 116.1(4) . . ?
N1 C4 C5 109.3(4) . . ?
O7 C5 O6 124.8(5) . . ?
O7 C5 C4 120.3(4) . . ?
O6 C5 C4 114.9(4) . . ?
N2 C6 P2 111.3(3) . . ?
N2 C7 C8 110.0(3) . . ?
O12 C8 O11 127.4(4) . . ?
O12 C8 C7 116.8(4) . . ?
O11 C8 C7 115.7(4) . . ?
N2 C9 C10 108.1(4) . . ?
O14 C10 O13 123.7(5) . . ?
O14 C10 C9 121.2(4) . . ?
O13 C10 C9 115.0(4) . . ?
N3 C11 P3 110.8(3) . . ?
N3 C12 C13 111.1(4) . . ?
O19 C13 O18 125.7(4) . . ?
O19 C13 C12 118.1(4) . . ?
O18 C13 C12 116.1(4) . . ?
N3 C14 C15 108.1(4) . . ?
O20 C15 O21 123.6(5) . . ?
O20 C15 C14 116.0(4) . . ?
O21 C15 C14 120.4(4) . . ?
O34B O34A C19 65.9(12) . . ?
O34A O34B C19 66.3(11) . . ?
C19 C16 C17 109.5(4) . . ?
C19 C16 C18 110.8(4) . 2_655 ?
C17 C16 C18 110.4(4) . 2_655 ?
C20 C17 C18 109.5(4) . . ?
C20 C17 C16 112.0(4) . . ?
C18 C17 C16 110.9(4) . . ?
C21 C18 C17 109.6(4) . . ?
C21 C18 C16 111.1(4) . 2_655 ?
C17 C18 C16 110.6(4) . 2_655 ?
O35 C19 O34B 117.7(9) . . ?
O35 C19 O34A 119.9(9) . . ?
O34B C19 O34A 47.8(9) . . ?
O35 C19 C16 120.8(5) . . ?
O34B C19 C16 114.8(7) . . ?
O34A C19 C16 114.8(7) . . ?
O36 C20 O37 123.9(5) . . ?
O36 C20 C17 122.8(5) . . ?
O37 C20 C17 113.2(4) . . ?
O38 C21 O39 123.2(5) . . ?
O38 C21 C18 118.8(5) . . ?
O39 C21 C18 117.5(5) . . ?

loop_
_geom_bond_atom_site_label_1
_geom_bond_atom_site_label_2
_geom_bond_distance
_geom_bond_site_symmetry_2
_geom_bond_publ_flag
Co1 O1 2.106(3) . ?
Co1 O1 2.106(3) 2_556 ?
Co1 O15 2.111(3) . ?
Co1 O15 2.111(3) 2_556 ?
Co1 O8 2.111(3) . ?
Co1 O8 2.111(3) 2_556 ?
Co2 O4 2.076(3) . ?
Co2 O17 2.102(3) 2_556 ?
Co2 O6 2.110(3) . ?
Co2 O1 2.132(3) . ?
Co2 O11 2.159(3) . ?
Co2 N1 2.184(4) . ?
Co3 O11 2.073(3) . ?
Co3 O2 2.082(3) . ?
Co3 O13 2.122(3) . ?
Co3 O8 2.129(3) . ?
Co3 O18 2.153(3) . ?
Co3 N2 2.172(4) . ?
Co4 O18 2.080(3) . ?
Co4 O20 2.098(3) . ?
Co4 O9 2.099(3) . ?
Co4 O15 2.129(3) . ?
Co4 O4 2.149(3) 2_556 ?
Co4 N3 2.179(4) . ?
Co5 O23 2.040(4) . ?
Co5 O12 2.057(3) . ?
Co5 O24 2.077(4) . ?
Co5 O6 2.090(3) . ?
Co5 O17 2.091(3) 2_556 ?
Co5 O22 2.115(4) . ?
Co6 O25 2.048(4) . ?
Co6 O26 2.065(4) . ?
Co6 O2 2.077(3) . ?
Co6 O19 2.086(3) . ?
Co6 O13 2.088(3) . ?
Co6 O27 2.100(4) . ?
Co7 O28 2.051(3) . ?
Co7 O5 2.069(3) 2_556 ?
Co7 O29 2.071(4) . ?
Co7 O9 2.077(3) . ?
Co7 O20 2.093(3) . ?
Co7 O30 2.112(4) . ?
Co8 O10 2.059(3) 2_556 ?
Co8 O3 2.062(3) . ?
Co8 O16 2.078(3) . ?
Co8 O31 2.112(3) . ?
Co8 O33 2.131(4) . ?
Co8 O32 2.137(3) . ?
P1 O3 1.491(3) . ?
P1 O2 1.530(3) . ?
P1 O1 1.548(3) . ?
P1 C1 1.796(4) . ?
P2 O10 1.495(3) . ?
P2 O9 1.527(3) . ?
P2 O8 1.542(3) . ?
P2 C6 1.797(4) . ?
P3 O16 1.499(3) . ?
P3 O17 1.530(3) . ?
P3 O15 1.549(3) . ?
P3 C11 1.800(4) . ?
O4 C3 1.278(6) . ?
O4 Co4 2.149(3) 2_556 ?
O5 C3 1.228(6) . ?
O5 Co7 2.069(3) 2_556 ?
O6 C5 1.271(6) . ?
O7 C5 1.231(6) . ?
O10 Co8 2.059(3) 2_556 ?
O11 C8 1.267(5) . ?
O12 C8 1.228(5) . ?
O13 C10 1.271(6) . ?
O14 C10 1.236(6) . ?
O17 Co5 2.091(3) 2_556 ?
O17 Co2 2.102(3) 2_556 ?
O18 C13 1.287(5) . ?
O19 C13 1.236(5) . ?
O20 C15 1.258(5) . ?
O21 C15 1.259(6) . ?
N1 C1 1.468(5) . ?
N1 C2 1.471(6) . ?
N1 C4 1.485(6) . ?
N2 C7 1.469(6) . ?
N2 C9 1.481(5) . ?
N2 C6 1.483(6) . ?
N3 C14 1.471(6) . ?
N3 C11 1.475(6) . ?
N3 C12 1.484(6) . ?
C2 C3 1.508(6) . ?
C4 C5 1.518(7) . ?
C7 C8 1.518(6) . ?
C9 C10 1.519(7) . ?
C12 C13 1.499(6) . ?
C14 C15 1.513(7) . ?
O34A O34B 1.05(2) . ?
O34A C19 1.293(14) . ?
O34B C19 1.289(13) . ?
O35 C19 1.197(7) . ?
O36 C20 1.218(6) . ?
O37 C20 1.286(6) . ?
O38 C21 1.231(6) . ?
O39 C21 1.256(7) . ?
C16 C19 1.497(8) . ?
C16 C17 1.543(6) . ?
C16 C18 1.543(6) 2_655 ?
C17 C20 1.499(7) . ?
C17 C18 1.530(7) . ?
C18 C21 1.526(6) . ?
C18 C16 1.543(6) 2_655 ?
O7W O15W 0.833(10) . ?
O10W O11W 0.961(13) . ?

loop_
_geom_torsion_atom_site_label_1
_geom_torsion_atom_site_label_2
_geom_torsion_atom_site_label_3
_geom_torsion_atom_site_label_4
_geom_torsion
_geom_torsion_site_symmetry_1
_geom_torsion_site_symmetry_2
_geom_torsion_site_symmetry_3
_geom_torsion_site_symmetry_4
_geom_torsion_publ_flag
O3 P1 O1 Co1 -18.9(3) . . . . ?
O2 P1 O1 Co1 107.5(3) . . . . ?
C1 P1 O1 Co1 -139.3(3) . . . . ?
O3 P1 O1 Co2 157.32(16) . . . . ?
O2 P1 O1 Co2 -76.27(19) . . . . ?
C1 P1 O1 Co2 36.9(2) . . . . ?
O1 Co1 O1 P1 -16(5) 2_556 . . . ?
O15 Co1 O1 P1 -12.8(3) . . . . ?
O15 Co1 O1 P1 167.2(3) 2_556 . . . ?
O8 Co1 O1 P1 -95.3(3) . . . . ?
O8 Co1 O1 P1 84.7(3) 2_556 . . . ?
O1 Co1 O1 Co2 168(5) 2_556 . . . ?
O15 Co1 O1 Co2 170.90(13) . . . . ?
O15 Co1 O1 Co2 -9.10(13) 2_556 . . . ?
O8 Co1 O1 Co2 88.46(14) . . . . ?
O8 Co1 O1 Co2 -91.55(14) 2_556 . . . ?
O4 Co2 O1 P1 -99.16(18) . . . . ?
O17 Co2 O1 P1 165.17(15) 2_556 . . . ?
O6 Co2 O1 P1 24.7(3) . . . . ?
O11 Co2 O1 P1 88.13(18) . . . . ?
N1 Co2 O1 P1 -21.34(18) . . . . ?
O4 Co2 O1 Co1 78.08(14) . . . . ?
O17 Co2 O1 Co1 -17.6(2) 2_556 . . . ?
O6 Co2 O1 Co1 -158.02(18) . . . . ?
O11 Co2 O1 Co1 -94.63(15) . . . . ?
N1 Co2 O1 Co1 155.91(16) . . . . ?
O3 P1 O2 Co6 -36.9(4) . . . . ?
O1 P1 O2 Co6 -164.1(3) . . . . ?
C1 P1 O2 Co6 85.1(4) . . . . ?
O3 P1 O2 Co3 106.25(18) . . . . ?
O1 P1 O2 Co3 -20.93(19) . . . . ?
C1 P1 O2 Co3 -131.78(18) . . . . ?
O25 Co6 O2 P1 -20.4(4) . . . . ?
O26 Co6 O2 P1 -111.7(4) . . . . ?
O19 Co6 O2 P1 70.0(4) . . . . ?
O13 Co6 O2 P1 157.3(4) . . . . ?
O27 Co6 O2 P1 136.0(7) . . . . ?
O25 Co6 O2 Co3 -164.33(16) . . . . ?
O26 Co6 O2 Co3 104.34(16) . . . . ?
O19 Co6 O2 Co3 -73.95(14) . . . . ?
O13 Co6 O2 Co3 13.37(12) . . . . ?
O27 Co6 O2 Co3 -8.0(8) . . . . ?
O11 Co3 O2 P1 83.19(16) . . . . ?
O13 Co3 O2 P1 -174.24(18) . . . . ?
O8 Co3 O2 P1 -13.0(2) . . . . ?
O18 Co3 O2 P1 -89.11(16) . . . . ?
N2 Co3 O2 P1 155.00(19) . . . . ?
O11 Co3 O2 Co6 -115.77(13) . . . . ?
O13 Co3 O2 Co6 -13.20(12) . . . . ?
O8 Co3 O2 Co6 148.00(12) . . . . ?
O18 Co3 O2 Co6 71.94(13) . . . . ?
N2 Co3 O2 Co6 -44.0(3) . . . . ?
O2 P1 O3 Co8 171.7(2) . . . . ?
O1 P1 O3 Co8 -67.2(3) . . . . ?
C1 P1 O3 Co8 50.6(3) . . . . ?
O10 Co8 O3 P1 15.3(3) 2_556 . . . ?
O16 Co8 O3 P1 108.8(3) . . . . ?
O31 Co8 O3 P1 -159.7(3) . . . . ?
O33 Co8 O3 P1 -71.5(3) . . . . ?
O32 Co8 O3 P1 -133.9(8) . . . . ?
O17 Co2 O4 C3 -136.3(3) 2_556 . . . ?
O6 Co2 O4 C3 -57.4(3) . . . . ?
O1 Co2 O4 C3 95.7(3) . . . . ?
O11 Co2 O4 C3 159.7(7) . . . . ?
N1 Co2 O4 C3 12.3(3) . . . . ?
O17 Co2 O4 Co4 56.70(14) 2_556 . . 2_556 ?
O6 Co2 O4 Co4 135.57(13) . . . 2_556 ?
O1 Co2 O4 Co4 -71.29(14) . . . 2_556 ?
O11 Co2 O4 Co4 -7.3(9) . . . 2_556 ?
N1 Co2 O4 Co4 -154.68(16) . . . 2_556 ?
O23 Co5 O6 C5 -111.8(4) . . . . ?
O12 Co5 O6 C5 65.2(4) . . . . ?
O24 Co5 O6 C5 167.9(17) . . . . ?
O17 Co5 O6 C5 153.4(4) 2_556 . . . ?
O22 Co5 O6 C5 -18.7(4) . . . . ?
O23 Co5 O6 Co2 108.64(16) . . . . ?
O12 Co5 O6 Co2 -74.43(14) . . . . ?
O24 Co5 O6 Co2 28.3(18) . . . . ?
O17 Co5 O6 Co2 13.86(12) 2_556 . . . ?
O22 Co5 O6 Co2 -158.33(16) . . . . ?
O4 Co2 O6 C5 109.0(3) . . . . ?
O17 Co2 O6 C5 -162.0(3) 2_556 . . . ?
O1 Co2 O6 C5 -12.9(5) . . . . ?
O11 Co2 O6 C5 -75.9(3) . . . . ?
N1 Co2 O6 C5 35.5(3) . . . . ?
O4 Co2 O6 Co5 -102.89(13) . . . . ?
O17 Co2 O6 Co5 -13.82(12) 2_556 . . . ?
O1 Co2 O6 Co5 135.25(19) . . . . ?
O11 Co2 O6 Co5 72.23(13) . . . . ?
N1 Co2 O6 Co5 -176.35(17) . . . . ?
O10 P2 O8 Co1 21.7(3) . . . . ?
O9 P2 O8 Co1 -105.2(3) . . . . ?
C6 P2 O8 Co1 141.4(3) . . . . ?
O10 P2 O8 Co3 -157.45(16) . . . . ?
O9 P2 O8 Co3 75.64(19) . . . . ?
C6 P2 O8 Co3 -37.8(2) . . . . ?
O1 Co1 O8 P2 -168.8(3) . . . . ?
O1 Co1 O8 P2 11.2(3) 2_556 . . . ?
O15 Co1 O8 P2 93.1(3) . . . . ?
O15 Co1 O8 P2 -86.9(3) 2_556 . . . ?
O8 Co1 O8 P2 68(39) 2_556 . . . ?
O1 Co1 O8 Co3 10.38(13) . . . . ?
O1 Co1 O8 Co3 -169.62(13) 2_556 . . . ?
O15 Co1 O8 Co3 -87.72(14) . . . . ?
O15 Co1 O8 Co3 92.28(14) 2_556 . . . ?
O8 Co1 O8 Co3 -113(39) 2_556 . . . ?
O11 Co3 O8 P2 99.97(18) . . . . ?
O2 Co3 O8 P2 -164.80(14) . . . . ?
O13 Co3 O8 P2 -22.4(3) . . . . ?
O18 Co3 O8 P2 -87.52(18) . . . . ?
N2 Co3 O8 P2 21.80(18) . . . . ?
O11 Co3 O8 Co1 -79.45(14) . . . . ?
O2 Co3 O8 Co1 15.8(2) . . . . ?
O13 Co3 O8 Co1 158.17(18) . . . . ?
O18 Co3 O8 Co1 93.06(14) . . . . ?
N2 Co3 O8 Co1 -157.62(15) . . . . ?
O10 P2 O9 Co7 34.9(4) . . . . ?
O8 P2 O9 Co7 163.2(3) . . . . ?
C6 P2 O9 Co7 -86.3(4) . . . . ?
O10 P2 O9 Co4 -107.02(18) . . . . ?
O8 P2 O9 Co4 21.2(2) . . . . ?
C6 P2 O9 Co4 131.75(19) . . . . ?
O28 Co7 O9 P2 113.7(4) . . . . ?
O5 Co7 O9 P2 -67.8(4) 2_556 . . . ?
O29 Co7 O9 P2 20.5(4) . . . . ?
O20 Co7 O9 P2 -156.4(4) . . . . ?
O30 Co7 O9 P2 -139.1(6) . . . . ?
O28 Co7 O9 Co4 -103.28(14) . . . . ?
O5 Co7 O9 Co4 75.29(14) 2_556 . . . ?
O29 Co7 O9 Co4 163.55(15) . . . . ?
O20 Co7 O9 Co4 -13.35(12) . . . . ?
O30 Co7 O9 Co4 4.0(8) . . . . ?
O18 Co4 O9 P2 -82.62(17) . . . . ?
O20 Co4 O9 P2 173.82(19) . . . . ?
O15 Co4 O9 P2 12.8(2) . . . . ?
O4 Co4 O9 P2 89.76(17) 2_556 . . . ?
N3 Co4 O9 P2 -152.6(2) . . . . ?
O18 Co4 O9 Co7 116.91(13) . . . . ?
O20 Co4 O9 Co7 13.35(12) . . . . ?
O15 Co4 O9 Co7 -147.65(12) . . . . ?
O4 Co4 O9 Co7 -70.71(13) 2_556 . . . ?
N3 Co4 O9 Co7 46.9(3) . . . . ?
O9 P2 O10 Co8 -175.2(2) . . . 2_556 ?
O8 P2 O10 Co8 62.6(3) . . . 2_556 ?
C6 P2 O10 Co8 -54.4(3) . . . 2_556 ?
O2 Co3 O11 C8 136.5(3) . . . . ?
O13 Co3 O11 C8 58.2(3) . . . . ?
O8 Co3 O11 C8 -95.2(3) . . . . ?
O18 Co3 O11 C8 -157.4(8) . . . . ?
N2 Co3 O11 C8 -11.2(3) . . . . ?
O2 Co3 O11 Co2 -56.79(15) . . . . ?
O13 Co3 O11 Co2 -135.08(14) . . . . ?
O8 Co3 O11 Co2 71.49(15) . . . . ?
O18 Co3 O11 Co2 9.3(9) . . . . ?
N2 Co3 O11 Co2 155.57(17) . . . . ?
O4 Co2 O11 C8 96.4(9) . . . . ?
O17 Co2 O11 C8 32.0(4) 2_556 . . . ?
O6 Co2 O11 C8 -47.3(4) . . . . ?
O1 Co2 O11 C8 161.2(4) . . . . ?
N1 Co2 O11 C8 -117.4(4) . . . . ?
O4 Co2 O11 Co3 -67.9(9) . . . . ?
O17 Co2 O11 Co3 -132.28(16) 2_556 . . . ?
O6 Co2 O11 Co3 148.44(16) . . . . ?
O1 Co2 O11 Co3 -3.05(14) . . . . ?
N1 Co2 O11 Co3 78.35(17) . . . . ?
O23 Co5 O12 C8 149(3) . . . . ?
O24 Co5 O12 C8 -136.2(4) . . . . ?
O6 Co5 O12 C8 39.4(4) . . . . ?
O17 Co5 O12 C8 -40.1(4) 2_556 . . . ?
O22 Co5 O12 C8 129.1(4) . . . . ?
O25 Co6 O13 C10 -129.8(16) . . . . ?
O26 Co6 O13 C10 113.6(4) . . . . ?
O2 Co6 O13 C10 -154.5(4) . . . . ?
O19 Co6 O13 C10 -64.6(4) . . . . ?
O27 Co6 O13 C10 21.6(4) . . . . ?
O25 Co6 O13 Co3 11.7(17) . . . . ?
O26 Co6 O13 Co3 -104.94(14) . . . . ?
O2 Co6 O13 Co3 -13.06(12) . . . . ?
O19 Co6 O13 Co3 76.84(13) . . . . ?
O27 Co6 O13 Co3 163.00(15) . . . . ?
O11 Co3 O13 C10 -107.8(3) . . . . ?
O2 Co3 O13 C10 163.0(3) . . . . ?
O8 Co3 O13 C10 12.4(4) . . . . ?
O18 Co3 O13 C10 77.1(3) . . . . ?
N2 Co3 O13 C10 -34.2(3) . . . . ?
O11 Co3 O13 Co6 102.22(13) . . . . ?
O2 Co3 O13 Co6 13.07(12) . . . . ?
O8 Co3 O13 Co6 -137.51(19) . . . . ?
O18 Co3 O13 Co6 -72.87(13) . . . . ?
N2 Co3 O13 Co6 175.88(16) . . . . ?
O16 P3 O15 Co1 -20.4(3) . . . . ?
O17 P3 O15 Co1 106.7(3) . . . . ?
C11 P3 O15 Co1 -139.8(3) . . . . ?
O16 P3 O15 Co4 157.50(17) . . . . ?
O17 P3 O15 Co4 -75.37(19) . . . . ?
C11 P3 O15 Co4 38.1(2) . . . . ?
O1 Co1 O15 P3 86.5(3) . . . . ?
O1 Co1 O15 P3 -93.5(3) 2_556 . . . ?
O15 Co1 O15 P3 7(18) 2_556 . . . ?
O8 Co1 O15 P3 167.8(3) . . . . ?
O8 Co1 O15 P3 -12.2(3) 2_556 . . . ?
O1 Co1 O15 Co4 -91.49(15) . . . . ?
O1 Co1 O15 Co4 88.51(15) 2_556 . . . ?
O15 Co1 O15 Co4 -171(18) 2_556 . . . ?
O8 Co1 O15 Co4 -10.17(14) . . . . ?
O8 Co1 O15 Co4 169.83(14) 2_556 . . . ?
O18 Co4 O15 P3 -100.11(18) . . . . ?
O20 Co4 O15 P3 23.9(3) . . . . ?
O9 Co4 O15 P3 165.88(15) . . . . ?
O4 Co4 O15 P3 87.69(18) 2_556 . . . ?
N3 Co4 O15 P3 -21.99(19) . . . . ?
O18 Co4 O15 Co1 78.41(15) . . . . ?
O20 Co4 O15 Co1 -157.58(19) . . . . ?
O9 Co4 O15 Co1 -15.6(2) . . . . ?
O4 Co4 O15 Co1 -93.80(14) 2_556 . . . ?
N3 Co4 O15 Co1 156.53(16) . . . . ?
O17 P3 O16 Co8 173.0(2) . . . . ?
O15 P3 O16 Co8 -64.9(3) . . . . ?
C11 P3 O16 Co8 51.8(3) . . . . ?
O10 Co8 O16 P3 108.6(2) 2_556 . . . ?
O3 Co8 O16 P3 13.2(2) . . . . ?
O31 Co8 O16 P3 -72.7(2) . . . . ?
O33 Co8 O16 P3 -163.4(13) . . . . ?
O32 Co8 O16 P3 -159.1(2) . . . . ?
O16 P3 O17 Co5 -32.9(4) . . . 2_556 ?
O15 P3 O17 Co5 -160.7(3) . . . 2_556 ?
C11 P3 O17 Co5 88.7(4) . . . 2_556 ?
O16 P3 O17 Co2 106.76(18) . . . 2_556 ?
O15 P3 O17 Co2 -21.02(19) . . . 2_556 ?
C11 P3 O17 Co2 -131.56(18) . . . 2_556 ?
O20 Co4 O18 C13 -56.3(3) . . . . ?
O9 Co4 O18 C13 -134.8(3) . . . . ?
O15 Co4 O18 C13 97.5(3) . . . . ?
O4 Co4 O18 C13 162.4(7) 2_556 . . . ?
N3 Co4 O18 C13 13.9(3) . . . . ?
O20 Co4 O18 Co3 134.62(14) . . . . ?
O9 Co4 O18 Co3 56.12(15) . . . . ?
O15 Co4 O18 Co3 -71.59(15) . . . . ?
O4 Co4 O18 Co3 -6.7(9) 2_556 . . . ?
N3 Co4 O18 Co3 -155.18(17) . . . . ?
O11 Co3 O18 C13 -101.1(9) . . . . ?
O2 Co3 O18 C13 -34.6(4) . . . . ?
O13 Co3 O18 C13 44.0(4) . . . . ?
O8 Co3 O18 C13 -164.1(4) . . . . ?
N2 Co3 O18 C13 113.8(4) . . . . ?
O11 Co3 O18 Co4 65.9(9) . . . . ?
O2 Co3 O18 Co4 132.43(15) . . . . ?
O13 Co3 O18 Co4 -148.95(16) . . . . ?
O8 Co3 O18 Co4 2.94(14) . . . . ?
N2 Co3 O18 Co4 -79.13(17) . . . . ?
O25 Co6 O19 C13 126.8(4) . . . . ?
O26 Co6 O19 C13 -100(4) . . . . ?
O2 Co6 O19 C13 30.8(4) . . . . ?
O13 Co6 O19 C13 -48.3(4) . . . . ?
O27 Co6 O19 C13 -139.2(4) . . . . ?
O28 Co7 O20 C15 -107.9(4) . . . . ?
O5 Co7 O20 C15 71.1(4) 2_556 . . . ?
O29 Co7 O20 C15 127.0(15) . . . . ?
O9 Co7 O20 C15 160.2(4) . . . . ?
O30 Co7 O20 C15 -16.3(4) . . . . ?
O28 Co7 O20 Co4 105.17(14) . . . . ?
O5 Co7 O20 Co4 -75.77(14) 2_556 . . . ?
O29 Co7 O20 Co4 -19.9(16) . . . . ?
O9 Co7 O20 Co4 13.34(12) . . . . ?
O30 Co7 O20 Co4 -163.17(15) . . . . ?
O18 Co4 O20 C15 103.6(3) . . . . ?
O9 Co4 O20 C15 -168.2(3) . . . . ?
O15 Co4 O20 C15 -18.1(5) . . . . ?
O4 Co4 O20 C15 -81.8(3) 2_556 . . . ?
N3 Co4 O20 C15 29.9(3) . . . . ?
O18 Co4 O20 Co7 -101.37(13) . . . . ?
O9 Co4 O20 Co7 -13.23(12) . . . . ?
O15 Co4 O20 Co7 136.89(19) . . . . ?
O4 Co4 O20 Co7 73.26(13) 2_556 . . . ?
N3 Co4 O20 Co7 -175.05(16) . . . . ?
O4 Co2 N1 C1 91.4(3) . . . . ?
O17 Co2 N1 C1 165.9(3) 2_556 . . . ?
O6 Co2 N1 C1 -161.0(3) . . . . ?
O1 Co2 N1 C1 -4.5(3) . . . . ?
O11 Co2 N1 C1 -84.1(3) . . . . ?
O4 Co2 N1 C2 -28.2(2) . . . . ?
O17 Co2 N1 C2 46.4(4) 2_556 . . . ?
O6 Co2 N1 C2 79.4(3) . . . . ?
O1 Co2 N1 C2 -124.1(3) . . . . ?
O11 Co2 N1 C2 156.4(2) . . . . ?
O4 Co2 N1 C4 -145.2(3) . . . . ?
O17 Co2 N1 C4 -70.6(4) 2_556 . . . ?
O6 Co2 N1 C4 -37.6(3) . . . . ?
O1 Co2 N1 C4 118.9(3) . . . . ?
O11 Co2 N1 C4 39.4(3) . . . . ?
O11 Co3 N2 C7 27.9(3) . . . . ?
O2 Co3 N2 C7 -47.7(4) . . . . ?
O13 Co3 N2 C7 -79.3(3) . . . . ?
O8 Co3 N2 C7 122.9(3) . . . . ?
O18 Co3 N2 C7 -157.0(3) . . . . ?
O11 Co3 N2 C9 146.0(3) . . . . ?
O2 Co3 N2 C9 70.4(4) . . . . ?
O13 Co3 N2 C9 38.8(3) . . . . ?
O8 Co3 N2 C9 -119.0(3) . . . . ?
O18 Co3 N2 C9 -38.9(3) . . . . ?
O11 Co3 N2 C6 -90.0(3) . . . . ?
O2 Co3 N2 C6 -165.7(2) . . . . ?
O13 Co3 N2 C6 162.8(3) . . . . ?
O8 Co3 N2 C6 4.9(3) . . . . ?
O18 Co3 N2 C6 85.1(3) . . . . ?
O18 Co4 N3 C14 -145.3(3) . . . . ?
O20 Co4 N3 C14 -37.5(3) . . . . ?
O9 Co4 N3 C14 -71.8(4) . . . . ?
O15 Co4 N3 C14 119.7(3) . . . . ?
O4 Co4 N3 C14 39.4(3) 2_556 . . . ?
O18 Co4 N3 C11 90.1(3) . . . . ?
O20 Co4 N3 C11 -162.1(3) . . . . ?
O9 Co4 N3 C11 163.5(3) . . . . ?
O15 Co4 N3 C11 -4.9(3) . . . . ?
O4 Co4 N3 C11 -85.2(3) 2_556 . . . ?
O18 Co4 N3 C12 -28.0(3) . . . . ?
O20 Co4 N3 C12 79.7(3) . . . . ?
O9 Co4 N3 C12 45.4(4) . . . . ?
O15 Co4 N3 C12 -123.0(3) . . . . ?
O4 Co4 N3 C12 156.7(3) 2_556 . . . ?
C2 N1 C1 P1 141.6(3) . . . . ?
C4 N1 C1 P1 -94.3(4) . . . . ?
Co2 N1 C1 P1 25.5(4) . . . . ?
O3 P1 C1 N1 -165.5(3) . . . . ?
O2 P1 C1 N1 69.6(3) . . . . ?
O1 P1 C1 N1 -41.1(3) . . . . ?
C1 N1 C2 C3 -81.1(4) . . . . ?
C4 N1 C2 C3 153.6(4) . . . . ?
Co2 N1 C2 C3 39.7(4) . . . . ?
Co7 O5 C3 O4 8.0(7) 2_556 . . . ?
Co7 O5 C3 C2 -174.1(3) 2_556 . . . ?
Co2 O4 C3 O5 -174.5(4) . . . . ?
Co4 O4 C3 O5 -10.8(7) 2_556 . . . ?
Co2 O4 C3 C2 7.6(5) . . . . ?
Co4 O4 C3 C2 171.3(3) 2_556 . . . ?
N1 C2 C3 O5 148.1(4) . . . . ?
N1 C2 C3 O4 -33.8(5) . . . . ?
C1 N1 C4 C5 161.0(4) . . . . ?
C2 N1 C4 C5 -75.0(4) . . . . ?
Co2 N1 C4 C5 37.7(4) . . . . ?
Co5 O6 C5 O7 19.5(7) . . . . ?
Co2 O6 C5 O7 153.9(4) . . . . ?
Co5 O6 C5 C4 -158.1(3) . . . . ?
Co2 O6 C5 C4 -23.6(5) . . . . ?
N1 C4 C5 O7 170.9(4) . . . . ?
N1 C4 C5 O6 -11.4(5) . . . . ?
C7 N2 C6 P2 -141.5(3) . . . . ?
C9 N2 C6 P2 93.8(4) . . . . ?
Co3 N2 C6 P2 -26.6(4) . . . . ?
O10 P2 C6 N2 167.0(3) . . . . ?
O9 P2 C6 N2 -68.6(3) . . . . ?
O8 P2 C6 N2 42.5(3) . . . . ?
C9 N2 C7 C8 -155.0(4) . . . . ?
C6 N2 C7 C8 79.3(4) . . . . ?
Co3 N2 C7 C8 -40.0(4) . . . . ?
Co5 O12 C8 O11 -5.3(7) . . . . ?
Co5 O12 C8 C7 178.1(3) . . . . ?
Co3 O11 C8 O12 174.0(4) . . . . ?
Co2 O11 C8 O12 10.6(7) . . . . ?
Co3 O11 C8 C7 -9.3(5) . . . . ?
Co2 O11 C8 C7 -172.8(3) . . . . ?
N2 C7 C8 O12 -147.8(4) . . . . ?
N2 C7 C8 O11 35.1(5) . . . . ?
C7 N2 C9 C10 72.9(4) . . . . ?
C6 N2 C9 C10 -163.5(3) . . . . ?
Co3 N2 C9 C10 -40.6(4) . . . . ?
Co6 O13 C10 O14 -21.4(7) . . . . ?
Co3 O13 C10 O14 -157.9(4) . . . . ?
Co6 O13 C10 C9 156.9(3) . . . . ?
Co3 O13 C10 C9 20.4(5) . . . . ?
N2 C9 C10 O14 -166.7(4) . . . . ?
N2 C9 C10 O13 15.0(5) . . . . ?
C14 N3 C11 P3 -93.4(4) . . . . ?
C12 N3 C11 P3 141.8(3) . . . . ?
Co4 N3 C11 P3 26.7(4) . . . . ?
O16 P3 C11 N3 -166.3(3) . . . . ?
O17 P3 C11 N3 68.6(3) . . . . ?
O15 P3 C11 N3 -42.5(3) . . . . ?
C14 N3 C12 C13 152.3(4) . . . . ?
C11 N3 C12 C13 -81.4(4) . . . . ?
Co4 N3 C12 C13 38.7(4) . . . . ?
Co6 O19 C13 O18 14.1(7) . . . . ?
Co6 O19 C13 C12 -169.6(3) . . . . ?
Co4 O18 C13 O19 -178.6(4) . . . . ?
Co3 O18 C13 O19 -12.1(7) . . . . ?
Co4 O18 C13 C12 5.0(5) . . . . ?
Co3 O18 C13 C12 171.5(3) . . . . ?
N3 C12 C13 O19 151.9(4) . . . . ?
N3 C12 C13 O18 -31.3(6) . . . . ?
C11 N3 C14 C15 165.0(3) . . . . ?
C12 N3 C14 C15 -71.1(4) . . . . ?
Co4 N3 C14 C15 41.5(4) . . . . ?
Co7 O20 C15 O21 22.4(7) . . . . ?
Co4 O20 C15 O21 165.2(4) . . . . ?
Co7 O20 C15 C14 -157.1(3) . . . . ?
Co4 O20 C15 C14 -14.3(5) . . . . ?
N3 C14 C15 O20 -20.1(5) . . . . ?
N3 C14 C15 O21 160.4(4) . . . . ?
C19 C16 C17 C20 58.0(5) . . . . ?
C18 C16 C17 C20 -179.7(4) 2_655 . . . ?
C19 C16 C17 C18 -179.3(4) . . . . ?
C18 C16 C17 C18 -57.0(5) 2_655 . . . ?
C20 C17 C18 C21 -55.8(5) . . . . ?
C16 C17 C18 C21 -179.9(4) . . . . ?
C20 C17 C18 C16 -178.7(4) . . . 2_655 ?
C16 C17 C18 C16 57.2(5) . . . 2_655 ?
O34A O34B C19 O35 -106.4(14) . . . . ?
O34A O34B C19 C16 101.9(12) . . . . ?
O34B O34A C19 O35 101.8(15) . . . . ?
O34B O34A C19 C16 -101.8(11) . . . . ?
C17 C16 C19 O35 72.0(7) . . . . ?
C18 C16 C19 O35 -50.0(7) 2_655 . . . ?
C17 C16 C19 O34B -137.2(11) . . . . ?
C18 C16 C19 O34B 100.8(11) 2_655 . . . ?
C17 C16 C19 O34A -84.2(12) . . . . ?
C18 C16 C19 O34A 153.8(11) 2_655 . . . ?
C18 C17 C20 O36 -71.0(7) . . . . ?
C16 C17 C20 O36 52.5(8) . . . . ?
C18 C17 C20 O37 107.4(5) . . . . ?
C16 C17 C20 O37 -129.1(5) . . . . ?
C17 C18 C21 O38 92.4(6) . . . . ?
C16 C18 C21 O38 -145.0(6) 2_655 . . . ?
C17 C18 C21 O39 -79.5(7) . . . . ?
C16 C18 C21 O39 43.1(8) 2_655 . . . ?

loop_
_platon_squeeze_void_nr
_platon_squeeze_void_average_x
_platon_squeeze_void_average_y
_platon_squeeze_void_average_z
_platon_squeeze_void_volume
_platon_squeeze_void_count_electrons
_platon_squeeze_void_content
1 -0.012 0.500 0.999 635 337 ' '
